data_7204491
loop_
_publ_author_name
'Thomas, Paul M.'
'Norquist, Alexander J.'
'Doran, Michael B.'
'O'Hare, Dermot'

_publ_section_title
;
 Organically templated uranium(vi) sulfates: understanding phase
 stability using composition space
;
_journal_issue 1
_journal_name_full 'Journal of Materials Chemistry'
_journal_page_first 88
_journal_paper_doi 10.1039/b206694g
_journal_volume 13
_journal_year 2003
_chemical_compound_source
;
?
;
_chemical_formula_moiety ' C3 H14 N2 O11 S2 U1 '
_chemical_formula_sum 'C3 H14 N2 O11 S2 U'
_chemical_formula_weight 556.32
_space_group_IT_number 13
_symmetry_cell_setting monoclinic
_symmetry_space_group_name_Hall '-P 2yc'
_symmetry_space_group_name_H-M 'P 1 2/c 1'
_audit_creation_date 02-06-06
_audit_creation_method CRYSTALS_ver_12-03-99
_cell_angle_alpha 90
_cell_angle_beta 99.4053(19)
_cell_angle_gamma 90
_cell_formula_units_Z 2
_cell_length_a 7.2582(2)
_cell_length_b 7.3697(2)
_cell_length_c 11.8514(3)
_cell_measurement_reflns_used 1289
_cell_measurement_temperature 150
_cell_measurement_theta_max 27
_cell_measurement_theta_min 5
_cell_volume 625.42(3)
_computing_cell_refinement
; 
Denzo/Scalepack (Otwinowski & Minor, 1996) 
;
_computing_data_collection
; 
COLLECT (Nonius BV, 1997) 
;
_computing_data_reduction
; 
Denzo/Scalepack (Otwinowski & Minor, 1996) 
;
_computing_structure_solution
; 
STRUCTURE SOLUTION 
;
_diffrn_ambient_temperature 150
_diffrn_measured_fraction_theta_max 0.992
_diffrn_measurement_device_type
; 
Enraf Nonius Kappa CCD 
;
_diffrn_measurement_method \w
_diffrn_radiation_monochromator graphite
_diffrn_radiation_type 'Mo K\a'
_diffrn_radiation_wavelength 0.71073
_diffrn_reflns_av_R_equivalents 0.02
_diffrn_reflns_limit_h_max 9
_diffrn_reflns_limit_h_min -9
_diffrn_reflns_limit_k_max 9
_diffrn_reflns_limit_k_min -8
_diffrn_reflns_limit_l_max 15
_diffrn_reflns_limit_l_min -15
_diffrn_reflns_number 2404
_diffrn_reflns_theta_max 27.48
_diffrn_reflns_theta_min 5.53
_diffrn_standards_decay_% 0.00
_diffrn_standards_interval_count 0
_diffrn_standards_interval_time 0
_diffrn_standards_number 0
_exptl_absorpt_coefficient_mu 13.368
_exptl_absorpt_correction_T_max 0.04
_exptl_absorpt_correction_T_min 0.04
_exptl_absorpt_correction_type multi-scan
_exptl_crystal_colour ' yellow '
_exptl_crystal_density_diffrn 2.954
_exptl_crystal_density_meas ?
_exptl_crystal_description ' block '
_exptl_crystal_F_000 495.728
_exptl_crystal_size_max 0.25
_exptl_crystal_size_mid 0.25
_exptl_crystal_size_min 0.25
_refine_diff_density_max 1.35
_refine_diff_density_min -0.94
_refine_ls_extinction_coef 70.5(25)
_refine_ls_extinction_method 'Larson 1970 Crystallographic Computing eq 22'
_refine_ls_goodness_of_fit_ref 0.8569
_refine_ls_number_parameters 89
_refine_ls_number_reflns 1388
_refine_ls_R_factor_gt 0.0185
_refine_ls_shift/su_max 0.000122
_refine_ls_structure_factor_coef Fsqd
_refine_ls_weighting_details
;
Chebychev polynomial with 5 parameters, Carruthers & Watkin , 1979, 
34.2     46.1     31.5     13.0     4.59    
;
_refine_ls_weighting_scheme calc
_refine_ls_wR_factor_ref 0.0434
_reflns_limit_h_max 9
_reflns_limit_h_min -9
_reflns_limit_k_max 9
_reflns_limit_k_min 0
_reflns_limit_l_max 15
_reflns_limit_l_min 0
_reflns_number_gt 1388
_reflns_number_total 1423
_reflns_threshold_expression >3.00\s(I)
_cod_data_source_file b206694g.txt
_cod_data_source_block CRYSTALS_cif_USO-1
_cod_depositor_comments
;
The following automatic conversions were performed:
'_symmetry_cell_setting' value 'Monoclinic ' changed to 'monoclinic'
according to '/home/saulius/struct/CIF-dictionaries/cif_core.dic'
dictionary named 'cif_core.dic' version 2.4.1 from 2010-06-29.

Automatic conversion script
Id: cif_fix_enum 1527 2010-12-29 10:47:43Z saulius 
;
_cod_original_cell_volume 625.4
_cod_original_sg_symbol_H-M 'P 1 2/c 1 '
_cod_original_formula_sum ' C3 H14 N2 O11 S2 U1 '
_cod_database_code 7204491

loop_
_symmetry_equiv_pos_as_xyz
x,y,z
-x,-y,-z
-x,y,-z+1/2
x,-y,z+1/2

loop_
_atom_site_label
_atom_site_type_symbol
_atom_site_fract_x
_atom_site_fract_y
_atom_site_fract_z
_atom_site_U_iso_or_equiv
_atom_site_occupancy
_atom_site_adp_type
U1 U 0.0000 0.12121(2) 0.2500 0.0038 1.0000 Uani
S1 S -0.12979(12) -0.21813(11) 0.02866(7) 0.0070 1.0000 Uani
O1 O -0.2454(4) 0.1267(4) 0.2147(2) 0.0132 1.0000 Uani
O2 O -0.0018(4) -0.1375(4) 0.1277(2) 0.0117 1.0000 Uani
O4 O 0.0000 0.4482(5) 0.2500 0.0181 1.0000 Uani
O5 O -0.2917(4) -0.1027(3) -0.0076(2) 0.0128 1.0000 Uani
O3 O -0.0172(4) 0.2377(4) 0.4353(2) 0.0124 1.0000 Uani
O6 O -0.1881(4) -0.3980(3) 0.0626(3) 0.0140 1.0000 Uani
N1 N -0.3718(4) 0.2686(4) -0.0436(3) 0.0136 1.0000 Uani
C1 C -0.4150(6) 0.3774(5) -0.1510(3) 0.0150 1.0000 Uani
C2 C -0.5000 0.2565(8) -0.2500 0.0157 1.0000 Uani
H7 H -0.5994 0.1775 -0.2259 0.0157 1.0000 Uiso
H1 H 0.0492 0.5233 0.3033 0.0500 1.0000 Uiso
H5 H -0.2969 0.4329 -0.1690 0.0175 1.0000 Uiso
H6 H -0.5065 0.4750 -0.1400 0.0175 1.0000 Uiso
H4 H -0.3153 0.3504 0.0206 0.0161 1.0000 Uiso
H2 H -0.4891 0.2136 -0.0254 0.0161 1.0000 Uiso
H3 H -0.2806 0.1704 -0.0543 0.0161 1.0000 Uiso

loop_
_atom_site_aniso_label
_atom_site_aniso_U_11
_atom_site_aniso_U_22
_atom_site_aniso_U_33
_atom_site_aniso_U_23
_atom_site_aniso_U_13
_atom_site_aniso_U_12
U1 0.00378(12) 0.00448(12) 0.00298(12) 0.0000 0.00036(6) 0.0000
S1 0.0071(4) 0.0070(4) 0.0069(3) -0.0000(3) 0.0013(3) -0.0005(3)
O1 0.0051(11) 0.0192(14) 0.0145(13) -0.003(1) -0.0003(9) 0.0008(9)
O2 0.0110(12) 0.0128(12) 0.0105(12) -0.003(1) -0.0004(9) 0.001(1)
O4 0.035(2) 0.0089(17) 0.0094(17) 0.0000 -0.0007(16) 0.0000
O5 0.0120(13) 0.0121(12) 0.0144(13) 0.001(1) 0.002(1) 0.0027(9)
O3 0.0114(12) 0.0157(13) 0.0108(12) -0.001(1) 0.0040(9) -0.002(1)
O6 0.0137(13) 0.0103(12) 0.0179(13) 0.003(1) 0.002(1) -0.0028(9)
N1 0.0093(13) 0.0158(15) 0.0151(15) 0.0007(12) 0.0001(11) 0.0007(12)
C1 0.0147(18) 0.0159(18) 0.0147(18) -0.0001(14) 0.0032(14) -0.0020(14)
C2 0.017(2) 0.014(2) 0.015(2) 0.0000 0.001(2) 0.0000

loop_
_atom_type_symbol
_atom_type_scat_dispersion_real
_atom_type_scat_dispersion_imag
_atom_type_scat_Cromer_Mann_a1
_atom_type_scat_Cromer_Mann_b1
_atom_type_scat_Cromer_Mann_a2
_atom_type_scat_Cromer_Mann_b2
_atom_type_scat_Cromer_Mann_a3
_atom_type_scat_Cromer_Mann_b3
_atom_type_scat_Cromer_Mann_a4
_atom_type_scat_Cromer_Mann_b4
_atom_type_scat_Cromer_Mann_c
_atom_type_scat_source
'U   ' -10.6730 9.6540 36.0228 0.5293 23.4128 3.3253 14.9491 16.0927 4.1880 100.6130 13.3966 International_Tables_Vol_IV_Table_2.2B
'S   ' 0.1246 0.1234 6.9053 1.4679 5.2034 22.2151 1.4379 0.2536 1.5863 56.1720 0.8669 International_Tables_Vol_IV_Table_2.2B
'O   ' 0.0106 0.0060 3.0485 13.2771 2.2868 5.7011 1.5463 0.3239 0.8670 32.9089 0.2508 International_Tables_Vol_IV_Table_2.2B
'C   ' 0.0033 0.0016 2.3100 20.8439 1.0200 10.2075 1.5886 0.5687 0.8650 51.6512 0.2156 International_Tables_Vol_IV_Table_2.2B
'N   ' 0.0061 0.0033 12.2126 0.0057 3.1322 9.8933 2.0125 28.9975 1.1663 0.5826 -11.5290 International_Tables_Vol_IV_Table_2.2B
'H   ' 0.0000 0.0000 0.4930 10.5109 0.3229 26.1257 0.1402 3.1424 0.0408 57.7997 0.0030 International_Tables_Vol_IV_Table_2.2B

loop_
_geom_angle_atom_site_label_1
_geom_angle_site_symmetry_1
_geom_angle_atom_site_label_2
_geom_angle_site_symmetry_2
_geom_angle_atom_site_label_3
_geom_angle_site_symmetry_3
_geom_angle
_geom_angle_publ_flag
O1 . U1 . O1 3_555 177.39(17) yes
O1 . U1 . O2 . 88.23(11) yes
O1 3_555 U1 . O2 . 93.85(11) yes
O1 . U1 . O2 3_555 93.85(11) yes
O1 3_555 U1 . O2 3_555 88.23(11) yes
O2 . U1 . O2 3_555 74.41(13) yes
O1 . U1 . O4 . 88.70(9) yes
O1 3_555 U1 . O4 . 88.70(9) yes
O2 . U1 . O4 . 142.80(7) yes
O2 3_555 U1 . O4 . 142.80(7) yes
O1 . U1 . O3 . 90.43(11) yes
O1 3_555 U1 . O3 . 88.63(11) yes
O2 . U1 . O3 . 148.21(9) yes
O2 3_555 U1 . O3 . 74.00(9) yes
O4 . U1 . O3 . 68.86(7) yes
O1 . U1 . O3 3_555 88.63(11) yes
O1 3_555 U1 . O3 3_555 90.43(11) yes
O2 . U1 . O3 3_555 74.00(9) yes
O2 3_555 U1 . O3 3_555 148.21(9) yes
O4 . U1 . O3 3_555 68.86(7) yes
O3 . U1 . O3 3_555 137.73(13) yes
O2 . S1 . O5 . 111.54(16) yes
O2 . S1 . O3 4_554 106.01(16) yes
O5 . S1 . O3 4_554 110.60(16) yes
O2 . S1 . O6 . 108.30(16) yes
O5 . S1 . O6 . 110.69(16) yes
O3 4_554 S1 . O6 . 109.56(16) yes
U1 . O2 . S1 . 137.11(16) yes
U1 . O4 . H1 . 129.452 no
U1 . O4 . H1 3_555 129.452 no
H1 . O4 . H1 3_555 101.095 no
U1 . O3 . S1 4_555 140.37(16) yes
C1 . N1 . H4 . 109.032 no
C1 . N1 . H2 . 109.516 no
H4 . N1 . H2 . 109.742 no
C1 . N1 . H3 . 109.307 no
H4 . N1 . H3 . 109.489 no
H2 . N1 . H3 . 109.739 no
N1 . C1 . C3 . 110.2(3) yes
N1 . C1 . H5 . 109.392 no
C3 . C1 . H5 . 109.140 no
N1 . C1 . H6 . 108.964 no
C3 . C1 . H6 . 109.109 no
H5 . C1 . H6 . 110.024 no
C1 . C2 . C1 3_454 108.3(4) yes
C1 . C2 . H7 . 109.875 no
C1 3_454 C2 . H7 . 109.832 no
C1 . C2 . H7 3_454 109.832 no
C1 3_454 C2 . H7 3_454 109.875 no
H7 . C2 . H7 3_454 109.112 no

loop_
_geom_bond_atom_site_label_1
_geom_bond_site_symmetry_1
_geom_bond_atom_site_label_2
_geom_bond_site_symmetry_2
_geom_bond_distance
_geom_bond_publ_flag
U1 . O1 . 1.762(3) yes
U1 . O1 3_555 1.762(3) yes
U1 . O2 . 2.394(3) yes
U1 . O2 3_555 2.394(3) yes
U1 . O4 . 2.410(4) yes
U1 . O3 . 2.380(3) yes
U1 . O3 3_555 2.380(3) yes
S1 . O2 . 1.496(3) yes
S1 . O5 . 1.458(3) yes
S1 . O3 4_554 1.486(3) yes
S1 . O6 . 1.468(3) yes
O4 . H1 . 0.872 no
O4 . H1 3_555 0.872 no
N1 . C1 . 1.494(5) yes
N1 . H4 . 1.004 no
N1 . H2 . 0.998 no
N1 . H3 . 1.003 no
C1 . C2 . 1.521(5) yes
C1 . H5 . 1.004 no
C1 . H6 . 1.002 no
C2 . H7 . 1.004 no
C2 . H7 3_454 1.004 no
